data_7022774
loop_
_publ_author_name
'Aharen, Tomoko'
'Habib, Fatemah'
'Korobkov, Ilia'
'Burchell, Tara J.'
'Guillet-Nicolas, R\'emy'
'Kleiz, Fredy'
'Murugesu, Muralee'

_publ_section_title
;
 Novel Co-based metal-organic frameworks and their magnetic properties
 using asymmetrically binding 4-(4'-carboxyphenyl)-1,2,4-triazole.
;
_journal_issue 21
_journal_name_full 'Dalton transactions (Cambridge, England : 2003)'
_journal_page_first 7795
_journal_page_last 7802
_journal_paper_doi 10.1039/c3dt33000a
_journal_volume 42
_journal_year 2013
_chemical_formula_sum 'C9 H8.92 Co N3 O4.38'
_chemical_formula_weight 288.04
_chemical_name_systematic
;
?
;
_space_group_IT_number 186
_symmetry_cell_setting hexagonal
_symmetry_space_group_name_Hall 'P 6c -2c'
_symmetry_space_group_name_H-M 'P 63 m c'
_atom_sites_solution_hydrogens geom
_atom_sites_solution_primary direct
_atom_sites_solution_secondary difmap
_audit_creation_method SHELXL-97
_cell_angle_alpha 90.00
_cell_angle_beta 90.00
_cell_angle_gamma 120.00
_cell_formula_units_Z 6
_cell_length_a 15.9295(5)
_cell_length_b 15.9295(5)
_cell_length_c 19.7200(7)
_cell_measurement_reflns_used 7387
_cell_measurement_temperature 200(2)
_cell_measurement_theta_max 23.18
_cell_measurement_theta_min 2.54
_cell_volume 4333.5(2)
_computing_cell_refinement 'APEX II, Bruker (2009)'
_computing_data_collection 'APEX II, Bruker (2009)'
_computing_data_reduction 'XPREP, Bruker (2009)'
_computing_molecular_graphics 'SHELXTL, Bruker (2004)'
_computing_publication_material 'SHELXTL, Bruker (2004)'
_computing_structure_refinement 'SHELXL-97 (Sheldrick, 2008)'
_computing_structure_solution 'SHELXS-97 (Sheldrick, 2008)'
_diffrn_ambient_temperature 200(2)
_diffrn_measured_fraction_theta_full 0.946
_diffrn_measured_fraction_theta_max 0.946
_diffrn_measurement_device_type 'Bruker APEX-II CCD'
_diffrn_measurement_method '\f and \w scans'
_diffrn_radiation_monochromator graphite
_diffrn_radiation_source 'fine-focus sealed tube'
_diffrn_radiation_type MoK\a
_diffrn_radiation_wavelength 0.71073
_diffrn_reflns_av_R_equivalents 0.0756
_diffrn_reflns_av_sigmaI/netI 0.0291
_diffrn_reflns_limit_h_max 16
_diffrn_reflns_limit_h_min -16
_diffrn_reflns_limit_k_max 16
_diffrn_reflns_limit_k_min -16
_diffrn_reflns_limit_l_max 20
_diffrn_reflns_limit_l_min -20
_diffrn_reflns_number 26156
_diffrn_reflns_theta_full 21.95
_diffrn_reflns_theta_max 21.95
_diffrn_reflns_theta_min 2.54
_exptl_absorpt_coefficient_mu 0.598
_exptl_absorpt_correction_T_max 0.9156
_exptl_absorpt_correction_T_min 0.9051
_exptl_absorpt_correction_type multi-scan
_exptl_absorpt_process_details 'SADABS, Bruker (2003)'
_exptl_crystal_colour pink
_exptl_crystal_density_diffrn 0.662
_exptl_crystal_density_method 'not measured'
_exptl_crystal_description block
_exptl_crystal_F_000 876
_exptl_crystal_size_max 0.17
_exptl_crystal_size_mid 0.15
_exptl_crystal_size_min 0.15
_refine_diff_density_max 0.512
_refine_diff_density_min -0.315
_refine_diff_density_rms 0.061
_refine_ls_abs_structure_details 'Flack H D (1983), Acta Cryst. A39, 876-881'
_refine_ls_abs_structure_Flack 0.00(15)
_refine_ls_extinction_method none
_refine_ls_goodness_of_fit_ref 1.054
_refine_ls_hydrogen_treatment constr
_refine_ls_matrix_type full
_refine_ls_number_parameters 110
_refine_ls_number_reflns 1911
_refine_ls_number_restraints 83
_refine_ls_restrained_S_all 1.034
_refine_ls_R_factor_all 0.0784
_refine_ls_R_factor_gt 0.0564
_refine_ls_shift/su_max 0.002
_refine_ls_shift/su_mean 0.000
_refine_ls_structure_factor_coef Fsqd
_refine_ls_weighting_details 'calc w=1/[\s^2^(Fo^2^)+(0.1220P)^2^+1.9342P] where P=(Fo^2^+2Fc^2^)/3'
_refine_ls_weighting_scheme calc
_refine_ls_wR_factor_gt 0.1492
_refine_ls_wR_factor_ref 0.1749
_reflns_number_gt 1538
_reflns_number_total 1911
_reflns_threshold_expression >2sigma(I)
_cod_data_source_file c3dt33000a.txt
_cod_data_source_block mm059
_cod_depositor_comments
;
The following automatic conversions were performed:

'_symmetry_cell_setting' value 'Hexagonal' changed to 'hexagonal'
according to /home/saulius/struct/CIF-dictionaries/cif_core.dic
dictionary named 'cif_core.dic' version 2.4.2 from 2011-04-26.

Automatic conversion script
Id: cif_fix_values 1891 2012-01-12 08:04:46Z andrius 
;
_cod_original_sg_symbol_H-M P6(3)mc
_cod_database_code 7022774

loop_
_symmetry_equiv_pos_as_xyz
'x, y, z'
'-y, x-y, z'
'-x+y, -x, z'
'-x, -y, z+1/2'
'y, -x+y, z+1/2'
'x-y, x, z+1/2'
'-y, -x, z'
'-x+y, y, z'
'x, x-y, z'
'y, x, z+1/2'
'x-y, -y, z+1/2'
'-x, -x+y, z+1/2'

loop_
_atom_site_label
_atom_site_type_symbol
_atom_site_fract_x
_atom_site_fract_y
_atom_site_fract_z
_atom_site_U_iso_or_equiv
_atom_site_adp_type
_atom_site_occupancy
_atom_site_symmetry_multiplicity
_atom_site_calc_flag
_atom_site_refinement_flags
_atom_site_disorder_assembly
_atom_site_disorder_group
Co1 Co 0.47672(7) 0.73836(3) 0.31710(10) 0.0466(4) Uani 1 2 d S . .
N1 N 0.6342(4) 1.1802(4) 0.7406(3) 0.0562(15) Uani 1 1 d . . .
N2 N 0.5487(3) 1.0974(7) 0.6519(4) 0.060(2) Uani 1 2 d SD . .
O1 O 0.4911(4) 0.8394(4) 0.3911(2) 0.0644(13) Uani 1 1 d . . .
O2 O 0.3333 0.6667 0.3384(4) 0.045(2) Uani 1 6 d S . .
O3 O 0.6241(5) 0.8121(3) 0.2965(3) 0.084(2) Uani 1 2 d S . .
H3C H 0.6639 0.8665 0.3194 0.126 Uiso 0.21 1 d PR . .
H3D H 0.6484 0.7893 0.2648 0.126 Uiso 0.21 1 d PR . .
C1 C 0.6336(5) 1.1324(6) 0.6866(3) 0.0655(19) Uani 1 1 d . . .
H1A H 0.6858 1.1232 0.6732 0.079 Uiso 1 1 calc R . .
C2 C 0.5212(4) 1.0425(8) 0.5912(5) 0.070(3) Uani 1 2 d SU . .
C3 C 0.5698(14) 0.9926(15) 0.5712(10) 0.076(5) Uani 0.50 1 d PDU A 1
H3A H 0.6225 0.9980 0.5972 0.091 Uiso 0.50 1 calc PR A 1
C4 C 0.5400(12) 0.9364(16) 0.5138(7) 0.079(5) Uani 0.50 1 d PDU A 1
H4A H 0.5713 0.9013 0.5010 0.095 Uiso 0.50 1 calc PR A 1
C3' C 0.5887(15) 1.0404(15) 0.5493(8) 0.070(5) Uani 0.50 1 d PDU A 2
H3B H 0.6556 1.0806 0.5591 0.084 Uiso 0.50 1 calc PR A 2
C4' C 0.5610(11) 0.9812(13) 0.4932(9) 0.077(5) Uani 0.50 1 d PDU A 2
H4B H 0.6084 0.9756 0.4674 0.092 Uiso 0.50 1 calc PR A 2
C5 C 0.4649(5) 0.9299(9) 0.4742(5) 0.075(3) Uani 1 2 d SDU . .
C6 C 0.4319(4) 0.8637(8) 0.4129(4) 0.064(3) Uani 1 2 d SU . .
O4 O 0.8275(6) 0.6549(12) 0.6049(9) 0.139(5) Uiso 0.67 2 d SP . .
H4C H 0.8300 0.6197 0.5661 0.208 Uiso 0.33 1 d PR . .
H4D H 0.8805 0.7059 0.6244 0.208 Uiso 0.33 1 d PR . .
O5 O 0.952(4) 0.154(4) 0.653(3) 0.139(5) Uiso 0.13 1 d P . .
H5A H 0.9439 0.1651 0.6067 0.208 Uiso 0.13 1 d PR . .
H5B H 1.0089 0.2135 0.6732 0.208 Uiso 0.13 1 d PR . .
O6 O 0.678(4) 0.074(4) 0.345(3) 0.139(5) Uiso 0.06 1 d PR . .
H7A H 0.6551 0.0671 0.2992 0.208 Uiso 0.06 1 d PR . .
H7B H 0.7477 0.0904 0.3452 0.208 Uiso 0.06 1 d PR . .

loop_
_atom_site_aniso_label
_atom_site_aniso_U_11
_atom_site_aniso_U_22
_atom_site_aniso_U_33
_atom_site_aniso_U_23
_atom_site_aniso_U_13
_atom_site_aniso_U_12
Co1 0.0542(6) 0.0576(5) 0.0268(5) -0.0005(3) -0.0009(7) 0.0271(3)
N1 0.069(3) 0.060(3) 0.040(3) -0.008(3) -0.003(3) 0.032(3)
N2 0.066(4) 0.073(6) 0.044(4) -0.027(4) -0.014(2) 0.037(3)
O1 0.073(3) 0.068(3) 0.045(3) -0.024(2) -0.012(2) 0.030(3)
O2 0.049(3) 0.049(3) 0.037(6) 0.000 0.000 0.0246(16)
O3 0.082(5) 0.094(4) 0.073(5) 0.0022(16) 0.004(3) 0.041(2)
C1 0.071(5) 0.091(5) 0.042(4) -0.013(4) 0.002(3) 0.045(4)
C2 0.078(4) 0.078(6) 0.054(5) -0.026(5) -0.013(2) 0.039(3)
C3 0.068(10) 0.106(14) 0.062(10) -0.034(9) -0.020(8) 0.050(10)
C4 0.085(10) 0.113(14) 0.046(9) -0.031(8) -0.006(7) 0.054(10)
C3' 0.074(9) 0.081(11) 0.045(8) -0.016(7) 0.004(7) 0.030(9)
C4' 0.076(8) 0.086(13) 0.057(9) -0.025(8) 0.003(7) 0.031(8)
C5 0.088(5) 0.083(8) 0.051(6) -0.027(5) -0.013(2) 0.042(4)
C6 0.083(6) 0.072(7) 0.035(4) -0.003(4) -0.002(2) 0.036(4)

loop_
_atom_type_symbol
_atom_type_description
_atom_type_scat_dispersion_real
_atom_type_scat_dispersion_imag
_atom_type_scat_source
C C 0.0033 0.0016 'International Tables Vol C Tables 4.2.6.8 and 6.1.1.4'
H H 0.0000 0.0000 'International Tables Vol C Tables 4.2.6.8 and 6.1.1.4'
N N 0.0061 0.0033 'International Tables Vol C Tables 4.2.6.8 and 6.1.1.4'
O O 0.0106 0.0060 'International Tables Vol C Tables 4.2.6.8 and 6.1.1.4'
Co Co 0.3494 0.9721 'International Tables Vol C Tables 4.2.6.8 and 6.1.1.4'

loop_
_geom_angle_atom_site_label_1
_geom_angle_atom_site_label_2
_geom_angle_atom_site_label_3
_geom_angle
_geom_angle_site_symmetry_1
_geom_angle_site_symmetry_3
O2 Co1 O3 179.3(3) . .
O2 Co1 O1 87.0(2) . .
O3 Co1 O1 92.47(19) . .
O2 Co1 O1 87.0(2) . 9_565
O3 Co1 O1 92.47(19) . 9_565
O1 Co1 O1 90.9(3) . 9_565
O2 Co1 N1 90.2(2) . 6_654
O3 Co1 N1 90.3(2) . 6_654
O1 Co1 N1 176.7(2) . 6_654
O1 Co1 N1 90.68(17) 9_565 6_654
O2 Co1 N1 90.2(2) . 11_674
O3 Co1 N1 90.3(2) . 11_674
O1 Co1 N1 90.68(17) . 11_674
O1 Co1 N1 176.7(2) 9_565 11_674
N1 Co1 N1 87.6(3) 6_654 11_674
C1 N1 N1 106.5(4) . 8
C1 N1 Co1 135.0(5) . 5_565
N1 N1 Co1 118.23(15) 8 5_565
C1 N2 C1 104.2(7) . 8
C1 N2 C2 127.9(4) . .
C1 N2 C2 127.9(4) 8 .
C6 O1 Co1 131.4(5) . .
Co1 O2 Co1 115.82(15) . 2_665
Co1 O2 Co1 115.82(15) . 3_565
Co1 O2 Co1 115.82(15) 2_665 3_565
N1 C1 N2 111.3(6) . .
C3' C2 C3' 105.7(17) 8 .
C3' C2 C3 118.8(11) 8 .
C3' C2 C3 33.0(10) . .
C3' C2 C3 33.0(10) 8 8
C3' C2 C3 118.8(11) . 8
C3 C2 C3 111.8(16) . 8
C3' C2 N2 121.4(9) 8 .
C3' C2 N2 121.4(9) . .
C3 C2 N2 119.7(9) . .
C3 C2 N2 119.7(8) 8 .
C4 C3 C2 119.3(17) . .
C3 C4 C5 121.1(17) . .
C2 C3' C4' 121.0(18) . .
C5 C4' C3' 120.4(17) . .
C4' C5 C4' 108.9(18) . 8
C4' C5 C4 118.9(11) . 8
C4' C5 C4 31.0(10) 8 8
C4' C5 C4 31.0(10) . .
C4' C5 C4 118.9(11) 8 .
C4 C5 C4 111.0(16) 8 .
C4' C5 C6 121.8(8) . .
C4' C5 C6 121.8(8) 8 .
C4 C5 C6 119.2(9) 8 .
C4 C5 C6 119.2(9) . .
O1 C6 O1 128.8(9) 8 .
O1 C6 C5 115.6(5) 8 .
O1 C6 C5 115.6(4) . .

loop_
_geom_bond_atom_site_label_1
_geom_bond_atom_site_label_2
_geom_bond_distance
_geom_bond_site_symmetry_2
Co1 O2 2.0220(18) .
Co1 O3 2.074(7) .
Co1 O1 2.099(5) .
Co1 O1 2.099(5) 9_565
Co1 N1 2.136(5) 6_654
Co1 N1 2.136(5) 11_674
N1 C1 1.307(9) .
N1 N1 1.406(11) 8
N1 Co1 2.136(5) 5_565
N2 C1 1.362(8) .
N2 C1 1.362(8) 8
N2 C2 1.417(12) .
O1 C6 1.261(7) .
O2 Co1 2.0221(18) 2_665
O2 Co1 2.0221(18) 3_565
C2 C3' 1.368(17) 8
C2 C3' 1.368(17) .
C2 C3 1.414(17) .
C2 C3 1.414(17) 8
C3 C4 1.372(17) .
C4 C5 1.389(14) .
C3' C4' 1.375(17) .
C4' C5 1.378(14) .
C5 C4' 1.378(14) 8
C5 C4 1.389(14) 8
C5 C6 1.514(16) .
C6 O1 1.261(7) 8

loop_
_geom_torsion_atom_site_label_1
_geom_torsion_atom_site_label_2
_geom_torsion_atom_site_label_3
_geom_torsion_atom_site_label_4
_geom_torsion
_geom_torsion_site_symmetry_1
_geom_torsion_site_symmetry_4
O2 Co1 O1 C6 -26.5(7) . .
O3 Co1 O1 C6 154.0(7) . .
O1 Co1 O1 C6 -113.5(7) 9_565 .
N1 Co1 O1 C6 5(5) 6_654 .
N1 Co1 O1 C6 63.6(7) 11_674 .
O3 Co1 O2 Co1 109.8(5) . 2_665
O1 Co1 O2 Co1 64.2(4) . 2_665
O1 Co1 O2 Co1 155.3(3) 9_565 2_665
N1 Co1 O2 Co1 -114.1(3) 6_654 2_665
N1 Co1 O2 Co1 -26.4(4) 11_674 2_665
O3 Co1 O2 Co1 -109.8(5) . 3_565
O1 Co1 O2 Co1 -155.3(4) . 3_565
O1 Co1 O2 Co1 -64.2(4) 9_565 3_565
N1 Co1 O2 Co1 26.4(4) 6_654 3_565
N1 Co1 O2 Co1 114.1(3) 11_674 3_565
N1 N1 C1 N2 -2.3(7) 8 .
Co1 N1 C1 N2 -176.2(6) 5_565 .
C1 N2 C1 N1 3.6(11) 8 .
C2 N2 C1 N1 179.9(10) . .
C1 N2 C2 C3' -156.7(13) . 8
C1 N2 C2 C3' 18.7(19) 8 8
C1 N2 C2 C3' -18.7(19) . .
C1 N2 C2 C3' 156.7(13) 8 .
C1 N2 C2 C3 20(2) . .
C1 N2 C2 C3 -164.7(14) 8 .
C1 N2 C2 C3 164.7(14) . 8
C1 N2 C2 C3 -20(2) 8 8
C3' C2 C3 C4 -6(3) 8 .
C3' C2 C3 C4 -80(3) . .
C3 C2 C3 C4 30(3) 8 .
N2 C2 C3 C4 177.3(17) . .
C2 C3 C4 C5 2(3) . .
C3' C2 C3' C4' -41(3) 8 .
C3 C2 C3' C4' 78(3) . .
C3 C2 C3' C4' -8(3) 8 .
N2 C2 C3' C4' 174.9(16) . .
C2 C3' C4' C5 7(3) . .
C3' C4' C5 C4' 30(3) . 8
C3' C4' C5 C4 -2(3) . 8
C3' C4' C5 C4 -85(3) . .
C3' C4' C5 C6 -179.8(16) . .
C3 C4 C5 C4' 78(3) . .
C3 C4 C5 C4' 0(3) . 8
C3 C4 C5 C4 -33(3) . 8
C3 C4 C5 C6 -177.5(18) . .
Co1 O1 C6 O1 -7.4(16) . 8
Co1 O1 C6 C5 171.6(7) . .
C4' C5 C6 O1 -163.6(14) . 8
C4' C5 C6 O1 -17.2(19) 8 8
C4 C5 C6 O1 18.8(17) 8 8
C4 C5 C6 O1 160.4(13) . 8
C4' C5 C6 O1 17.2(18) . .
C4' C5 C6 O1 163.6(14) 8 .
C4 C5 C6 O1 -160.4(13) 8 .
C4 C5 C6 O1 -18.8(17) . .
